data_7213860
loop_
_publ_author_name
'Zhou, Wei'
'Zhu, Yan-Yu'
'Jiao, Cheng-Qi'
'Sun, Zhen-Gang'
'Shi, Shao-Ping'
'Dai, Lu-Lu'
'Sun, Tong'
'Li, Wen-Zhu'
'Ma, Ming-Xue'
'Luo, Hui'

_publ_section_title
;
 Syntheses, crystal structures, surface photovoltage, luminescence and
 molecular recognition properties of zinc(ii) and iron(ii)
 carboxyphosphonates with 2D and 3D supramolecular structures
;
_journal_issue 6
_journal_name_full CrystEngComm
_journal_page_first 1174
_journal_paper_doi 10.1039/c3ce41976b
_journal_volume 16
_journal_year 2014
_chemical_formula_sum 'C10 H11 N O8 P2 Zn2'
_chemical_formula_weight 465.88
_chemical_name_systematic
; 
 ? 
;
_space_group_IT_number 14
_symmetry_cell_setting monoclinic
_symmetry_space_group_name_Hall '-P 2ybc'
_symmetry_space_group_name_H-M 'P 1 21/c 1'
_atom_sites_solution_hydrogens geom
_atom_sites_solution_primary direct
_atom_sites_solution_secondary difmap
_audit_creation_method SHELXL-97
_cell_angle_alpha 90.00
_cell_angle_beta 94.136(2)
_cell_angle_gamma 90.00
_cell_formula_units_Z 4
_cell_length_a 15.2874(18)
_cell_length_b 8.1363(10)
_cell_length_c 11.3600(14)
_cell_measurement_reflns_used 1754
_cell_measurement_temperature 296(2)
_cell_measurement_theta_max 26.80
_cell_measurement_theta_min 2.67
_cell_volume 1409.3(3)
_computing_cell_refinement 'Bruker SMART'
_computing_data_collection 'Bruker SMART'
_computing_data_reduction 'Bruker SHELXTL'
_computing_molecular_graphics 'Bruker SHELXTL'
_computing_publication_material 'Bruker SHELXTL'
_computing_structure_refinement 'SHELXL-97 (Sheldrick, 1997)'
_computing_structure_solution 'SHELXS-97 (Sheldrick, 1990)'
_diffrn_ambient_temperature 296(2)
_diffrn_measured_fraction_theta_full 0.994
_diffrn_measured_fraction_theta_max 0.994
_diffrn_measurement_device_type 'Smart Apex II CCD'
_diffrn_measurement_method 'omega scans'
_diffrn_radiation_monochromator graphite
_diffrn_radiation_source 'fine-focus sealed tube'
_diffrn_radiation_type MoK\a
_diffrn_radiation_wavelength 0.71073
_diffrn_reflns_av_R_equivalents 0.0370
_diffrn_reflns_av_sigmaI/netI 0.0459
_diffrn_reflns_limit_h_max 15
_diffrn_reflns_limit_h_min -19
_diffrn_reflns_limit_k_max 9
_diffrn_reflns_limit_k_min -10
_diffrn_reflns_limit_l_max 14
_diffrn_reflns_limit_l_min -14
_diffrn_reflns_number 7719
_diffrn_reflns_theta_full 26.50
_diffrn_reflns_theta_max 26.50
_diffrn_reflns_theta_min 1.34
_diffrn_standards_decay_% 0
_diffrn_standards_interval_count 0
_diffrn_standards_interval_time 0
_diffrn_standards_number 0
_exptl_absorpt_coefficient_mu 3.673
_exptl_absorpt_correction_T_max 0.8463
_exptl_absorpt_correction_T_min 0.3770
_exptl_absorpt_correction_type empirical
_exptl_absorpt_process_details sadabs
_exptl_crystal_colour colorless
_exptl_crystal_density_diffrn 2.196
_exptl_crystal_density_method 'not measured'
_exptl_crystal_description plate
_exptl_crystal_F_000 928
_exptl_crystal_size_max 0.33
_exptl_crystal_size_mid 0.06
_exptl_crystal_size_min 0.05
_refine_diff_density_max 0.696
_refine_diff_density_min -0.889
_refine_diff_density_rms 0.292
_refine_ls_extinction_method none
_refine_ls_goodness_of_fit_ref 1.002
_refine_ls_hydrogen_treatment constr
_refine_ls_matrix_type full
_refine_ls_number_parameters 208
_refine_ls_number_reflns 2895
_refine_ls_number_restraints 0
_refine_ls_restrained_S_all 1.002
_refine_ls_R_factor_all 0.0586
_refine_ls_R_factor_gt 0.0344
_refine_ls_shift/su_max 0.001
_refine_ls_shift/su_mean 0.000
_refine_ls_structure_factor_coef Fsqd
_refine_ls_weighting_details 'calc w=1/[\s^2^(Fo^2^)+(0.0699P)^2^+0.0000P] where P=(Fo^2^+2Fc^2^)/3'
_refine_ls_weighting_scheme calc
_refine_ls_wR_factor_gt 0.0923
_refine_ls_wR_factor_ref 0.1160
_reflns_number_gt 2147
_reflns_number_total 2895
_reflns_threshold_expression >2sigma(I)
_cod_data_source_file c3ce41976b_4.txt
_cod_data_source_block 0228b
_cod_depositor_comments
;
The following automatic conversions were performed:

'_symmetry_cell_setting' value 'Monoclinic' changed to 'monoclinic'
according to
/usr/data/users/saulius/automatic-downloads/current/RSC/lib/dictionaries/cif_core.dic
dictionary named 'cif_core.dic' version 2.4.2 from 2011-04-26.

Automatic conversion script
Id: cif_fix_values 2281 2013-09-26 08:29:07Z andrius 
;
_cod_original_sg_symbol_H-M 'P2(1)/c  '
_cod_database_code 7213860

loop_
_symmetry_equiv_pos_as_xyz
'x, y, z'
'-x, y+1/2, -z+1/2'
'-x, -y, -z'
'x, -y-1/2, z-1/2'

loop_
_atom_site_label
_atom_site_type_symbol
_atom_site_fract_x
_atom_site_fract_y
_atom_site_fract_z
_atom_site_U_iso_or_equiv
_atom_site_adp_type
_atom_site_occupancy
_atom_site_symmetry_multiplicity
_atom_site_calc_flag
_atom_site_refinement_flags
Zn1 Zn 0.55592(3) 0.16370(7) 0.47788(5) 0.01479(17) Uani 1 1 d .
Zn2 Zn 0.60777(3) -0.16325(6) 0.73841(5) 0.01448(17) Uani 1 1 d .
P1 P 0.65744(8) -0.16775(15) 0.48708(10) 0.0128(3) Uani 1 1 d .
P2 P 0.59177(8) 0.25162(15) 0.22758(10) 0.0133(3) Uani 1 1 d .
N1 N 0.6916(2) 0.1530(5) 0.4267(3) 0.0134(8) Uani 1 1 d .
O5 O 0.5154(2) 0.2268(4) 0.3089(3) 0.0159(7) Uani 1 1 d .
O3 O 0.6740(2) -0.2516(4) 0.6073(3) 0.0148(7) Uani 1 1 d .
O4 O 0.6202(2) 0.4288(4) 0.2238(3) 0.0227(8) Uani 1 1 d .
O6 O 0.5690(2) 0.1799(4) 0.1066(3) 0.0189(7) Uani 1 1 d .
O1 O 0.56680(19) -0.0868(4) 0.4773(3) 0.0157(7) Uani 1 1 d .
O2 O 0.6699(2) -0.2824(4) 0.3853(3) 0.0195(8) Uani 1 1 d .
O8 O 1.1534(3) 0.2837(6) 0.3860(4) 0.0575(14) Uani 1 1 d .
H8C H 1.1535 0.3090 0.4587 0.086 Uiso 1 1 d R
O7 O 1.1164(3) 0.4629(7) 0.2485(5) 0.079(2) Uani 1 1 d .
C3 C 0.7397(3) 0.3078(6) 0.4630(4) 0.0193(11) Uani 1 1 d .
H3A H 0.7411 0.3169 0.5482 0.023 Uiso 1 1 d R
H3B H 0.7061 0.4003 0.4301 0.023 Uiso 1 1 d R
C4 C 0.8329(3) 0.3238(6) 0.4267(4) 0.0190(10) Uani 1 1 d .
C5 C 0.8510(3) 0.4195(7) 0.3301(5) 0.0258(12) Uani 1 1 d .
H5A H 0.8056 0.4728 0.2866 0.031 Uiso 1 1 d R
C6 C 0.9018(4) 0.2477(7) 0.4915(5) 0.0301(13) Uani 1 1 d .
H6B H 0.8905 0.1856 0.5575 0.036 Uiso 1 1 d R
C1 C 0.7345(3) 0.0047(6) 0.4829(4) 0.0157(10) Uani 1 1 d .
H1A H 0.7568 0.0315 0.5627 0.019 Uiso 1 1 d R
H1B H 0.7839 -0.0274 0.4389 0.019 Uiso 1 1 d R
C2 C 0.6814(3) 0.1310(5) 0.2952(4) 0.0131(9) Uani 1 1 d .
H2B H 0.6709 0.0157 0.2774 0.016 Uiso 1 1 d R
H2C H 0.7355 0.1625 0.2615 0.016 Uiso 1 1 d R
C7 C 0.9365(4) 0.4363(7) 0.2983(5) 0.0299(13) Uani 1 1 d .
H7A H 0.9481 0.5010 0.2337 0.036 Uiso 1 1 d R
C8 C 0.9872(3) 0.2624(7) 0.4599(5) 0.0302(13) Uani 1 1 d .
H8A H 1.0326 0.2093 0.5035 0.036 Uiso 1 1 d R
C9 C 1.0048(3) 0.3572(6) 0.3619(5) 0.0248(12) Uani 1 1 d .
C10 C 1.0957(4) 0.3777(8) 0.3256(6) 0.0367(15) Uani 1 1 d .

loop_
_atom_site_aniso_label
_atom_site_aniso_U_11
_atom_site_aniso_U_22
_atom_site_aniso_U_33
_atom_site_aniso_U_23
_atom_site_aniso_U_13
_atom_site_aniso_U_12
Zn1 0.0143(3) 0.0161(3) 0.0141(3) -0.0001(2) 0.0022(2) 0.0002(2)
Zn2 0.0146(3) 0.0154(3) 0.0135(3) 0.0010(2) 0.0013(2) 0.0003(2)
P1 0.0115(6) 0.0147(6) 0.0125(6) -0.0001(5) 0.0019(5) 0.0017(5)
P2 0.0132(6) 0.0135(6) 0.0134(6) 0.0036(5) 0.0018(4) 0.0002(5)
N1 0.014(2) 0.015(2) 0.0116(19) 0.0020(15) 0.0029(15) 0.0010(16)
O5 0.0100(16) 0.0244(19) 0.0132(16) 0.0012(14) 0.0009(13) 0.0002(14)
O3 0.0140(16) 0.0190(18) 0.0117(16) -0.0005(14) 0.0045(12) 0.0027(14)
O4 0.026(2) 0.0132(18) 0.029(2) 0.0034(15) 0.0016(16) 0.0000(15)
O6 0.0227(19) 0.0209(18) 0.0133(17) 0.0000(14) 0.0030(14) -0.0017(15)
O1 0.0135(16) 0.0133(17) 0.0207(18) 0.0017(14) 0.0052(14) -0.0003(14)
O2 0.0175(18) 0.0245(19) 0.0162(17) -0.0056(15) -0.0007(14) 0.0064(15)
O8 0.026(2) 0.084(4) 0.063(3) 0.036(3) 0.008(2) 0.012(2)
O7 0.031(3) 0.111(5) 0.096(4) 0.067(4) 0.026(3) 0.009(3)
C3 0.017(3) 0.019(3) 0.022(3) -0.001(2) 0.002(2) 0.000(2)
C4 0.013(2) 0.021(3) 0.023(3) -0.001(2) 0.002(2) -0.001(2)
C5 0.021(3) 0.028(3) 0.028(3) 0.008(2) 0.002(2) 0.001(2)
C6 0.025(3) 0.035(3) 0.030(3) 0.014(3) 0.002(2) -0.007(3)
C1 0.011(2) 0.021(2) 0.015(2) 0.003(2) -0.0001(18) 0.006(2)
C2 0.013(2) 0.012(2) 0.014(2) 0.0021(18) 0.0015(18) 0.0021(18)
C7 0.028(3) 0.031(3) 0.032(3) 0.010(2) 0.007(2) -0.001(2)
C8 0.016(3) 0.037(3) 0.038(3) 0.010(3) 0.000(2) -0.001(2)
C9 0.013(2) 0.026(3) 0.035(3) 0.004(2) 0.004(2) 0.000(2)
C10 0.025(3) 0.041(4) 0.044(4) 0.007(3) 0.006(3) -0.002(3)

loop_
_atom_type_symbol
_atom_type_description
_atom_type_scat_dispersion_real
_atom_type_scat_dispersion_imag
_atom_type_scat_source
C C 0.0033 0.0016 'International Tables Vol C Tables 4.2.6.8 and 6.1.1.4'
H H 0.0000 0.0000 'International Tables Vol C Tables 4.2.6.8 and 6.1.1.4'
N N 0.0061 0.0033 'International Tables Vol C Tables 4.2.6.8 and 6.1.1.4'
O O 0.0106 0.0060 'International Tables Vol C Tables 4.2.6.8 and 6.1.1.4'
P P 0.1023 0.0942 'International Tables Vol C Tables 4.2.6.8 and 6.1.1.4'
Zn Zn 0.2839 1.4301 'International Tables Vol C Tables 4.2.6.8 and 6.1.1.4'

loop_
_geom_angle_atom_site_label_1
_geom_angle_atom_site_label_2
_geom_angle_atom_site_label_3
_geom_angle
_geom_angle_site_symmetry_1
_geom_angle_site_symmetry_3
O6 Zn1 O5 123.55(13) 4_566 .
O6 Zn1 O1 130.75(13) 4_566 .
O5 Zn1 O1 105.49(13) . .
O6 Zn1 O1 93.37(13) 4_566 3_656
O5 Zn1 O1 95.03(12) . 3_656
O1 Zn1 O1 77.01(13) . 3_656
O6 Zn1 N1 100.25(14) 4_566 .
O5 Zn1 N1 89.41(13) . .
O1 Zn1 N1 83.17(13) . .
O1 Zn1 N1 160.17(13) 3_656 .
O2 Zn2 O4 104.99(15) 4_556 4_566
O2 Zn2 O5 125.27(13) 4_556 3_656
O4 Zn2 O5 109.36(14) 4_566 3_656
O2 Zn2 O3 108.75(14) 4_556 .
O4 Zn2 O3 103.53(14) 4_566 .
O5 Zn2 O3 103.06(13) 3_656 .
O2 P1 O1 112.00(19) . .
O2 P1 O3 112.72(19) . .
O1 P1 O3 110.28(18) . .
O2 P1 C1 109.6(2) . .
O1 P1 C1 104.4(2) . .
O3 P1 C1 107.4(2) . .
O4 P2 O6 113.0(2) . .
O4 P2 O5 111.9(2) . .
O6 P2 O5 110.90(19) . .
O4 P2 C2 108.6(2) . .
O6 P2 C2 107.1(2) . .
O5 P2 C2 104.81(19) . .
C1 N1 C3 111.6(4) . .
C1 N1 C2 109.8(3) . .
C3 N1 C2 112.8(3) . .
C1 N1 Zn1 108.3(3) . .
C3 N1 Zn1 110.3(3) . .
C2 N1 Zn1 103.7(3) . .
P2 O5 Zn2 127.62(18) . 3_656
P2 O5 Zn1 113.69(17) . .
Zn2 O5 Zn1 114.01(15) 3_656 .
P1 O3 Zn2 116.46(18) . .
P2 O4 Zn2 156.2(2) . 4_565
P2 O6 Zn1 115.93(19) . 4_565
P1 O1 Zn1 120.14(18) . .
P1 O1 Zn1 133.0(2) . 3_656
Zn1 O1 Zn1 102.99(13) . 3_656
P1 O2 Zn2 136.9(2) . 4
C10 O8 H8C 108.6 . .
N1 C3 C4 116.7(4) . .
N1 C3 H3A 108.2 . .
C4 C3 H3A 108.2 . .
N1 C3 H3B 108.1 . .
C4 C3 H3B 108.0 . .
H3A C3 H3B 107.3 . .
C6 C4 C5 118.8(5) . .
C6 C4 C3 120.6(5) . .
C5 C4 C3 120.5(4) . .
C7 C5 C4 120.4(5) . .
C7 C5 H5A 119.7 . .
C4 C5 H5A 119.8 . .
C8 C6 C4 121.2(5) . .
C8 C6 H6B 119.3 . .
C4 C6 H6B 119.5 . .
N1 C1 P1 111.4(3) . .
N1 C1 H1A 109.4 . .
P1 C1 H1A 109.3 . .
N1 C1 H1B 109.4 . .
P1 C1 H1B 109.4 . .
H1A C1 H1B 108.0 . .
N1 C2 P2 112.2(3) . .
N1 C2 H2B 109.0 . .
P2 C2 H2B 109.1 . .
N1 C2 H2C 109.3 . .
P2 C2 H2C 109.2 . .
H2B C2 H2C 107.9 . .
C9 C7 C5 120.4(5) . .
C9 C7 H7A 119.7 . .
C5 C7 H7A 119.9 . .
C6 C8 C9 119.6(5) . .
C6 C8 H8A 120.2 . .
C9 C8 H8A 120.1 . .
C7 C9 C8 119.4(5) . .
C7 C9 C10 119.2(5) . .
C8 C9 C10 121.4(5) . .
O7 C10 O8 121.5(6) . .
O7 C10 C9 125.4(6) . .
O8 C10 C9 113.1(5) . .

loop_
_geom_bond_atom_site_label_1
_geom_bond_atom_site_label_2
_geom_bond_distance
_geom_bond_site_symmetry_2
Zn1 O6 1.938(3) 4_566
Zn1 O5 2.040(3) .
Zn1 O1 2.045(3) .
Zn1 O1 2.076(3) 3_656
Zn1 N1 2.195(4) .
Zn2 O2 1.911(3) 4_556
Zn2 O4 1.926(3) 4_566
Zn2 O5 1.988(3) 3_656
Zn2 O3 1.994(3) .
P1 O2 1.509(3) .
P1 O1 1.531(3) .
P1 O3 1.531(3) .
P1 C1 1.835(5) .
P2 O4 1.507(4) .
P2 O6 1.510(3) .
P2 O5 1.554(3) .
P2 C2 1.811(4) .
N1 C1 1.494(6) .
N1 C3 1.501(6) .
N1 C2 1.502(5) .
O5 Zn2 1.988(3) 3_656
O4 Zn2 1.926(3) 4_565
O6 Zn1 1.938(3) 4_565
O1 Zn1 2.076(3) 3_656
O2 Zn2 1.911(3) 4
O8 C10 1.322(7) .
O8 H8C 0.8500 .
O7 C10 1.178(7) .
C3 C4 1.517(7) .
C3 H3A 0.9700 .
C3 H3B 0.9699 .
C4 C6 1.387(7) .
C4 C5 1.389(7) .
C5 C7 1.388(7) .
C5 H5A 0.9300 .
C6 C8 1.384(7) .
C6 H6B 0.9300 .
C1 H1A 0.9699 .
C1 H1B 0.9700 .
C2 H2B 0.9700 .
C2 H2C 0.9699 .
C7 C9 1.385(7) .
C7 H7A 0.9300 .
C8 C9 1.396(7) .
C8 H8A 0.9299 .
C9 C10 1.488(8) .
